data_4116339
loop_
_publ_author_name
'Take-aki Mitsudo'
'Toshiaki Suzuki'
'Shi-Wei Zhang'
'Daisuke Imai'
'Ken-ichi Fujita'
'Takao Manabe'
'Masashi Shiotsuki'
'Yoshihisa Watanabe'
'Kenji Wada'
'Teruyuki Kondo'

_publ_contact_author_address
;
Department of Energy and Hydrocarbon Chemistry, Graduate School of
Engineering, Kyoto University, Sakyo-ku, Kyoto 606-8501, Japan
;
_publ_contact_author_email mitsudo@ep3000.scl.kyoto-u.ac.jp
_publ_contact_author_fax +81-75-753-4976
_publ_contact_author_name 'Take-aki Mitsudo'
_publ_contact_author_phone +81-75-753-5685
_publ_section_title
;
Novel Ruthenium Complex-Catalyzed Dimerization of 2,5-Norbornadiene to 
Pentacyclo[6.6.0.0^2,6^.0^3,13^.0^10,14^]tetradeca-4,11-diene Involving 
Carbon-Carbon Bond Cleavage
;
_journal_issue 9
_journal_name_full 'Journal of the American Chemical Society'
_journal_page_first 1839
_journal_page_last 1850
_journal_paper_doi 10.1021/ja9835741
_journal_volume 121
_journal_year 1999
_chemical_compound_source 'prepared by T. Mitsudo et al.'
_chemical_formula_analytical 'C15 H16 Ag F3 O3 S'
_chemical_formula_moiety 'C15 H16 Ag F3 O3 S'
_chemical_formula_structural 'C15 H16 Ag F3 O3 S'
_chemical_formula_sum 'C15 H16 Ag F3 O3 S'
_chemical_formula_weight 441.21
_chemical_melting_point 438(1)
_chemical_name_common '[AgOTf(PCTD)]n'
_space_group_IT_number 29
_symmetry_cell_setting orthorhombic
_symmetry_Int_Tables_number 29
_symmetry_space_group_name_Hall 'P 2c -2ac'
_symmetry_space_group_name_H-M 'P c a 21'
_audit_creation_date 'Sat Oct 17 12:48:15 1998'
_audit_creation_method 'from TEXRAY.INF file'
_audit_update_record 'Mon Oct 20 1998'
_cell_angle_alpha 90
_cell_angle_beta 90
_cell_angle_gamma 90
_cell_formula_units_Z 4
_cell_length_a 19.708(4)
_cell_length_b 7.742(4)
_cell_length_c 9.858(4)
_cell_measurement_reflns_used 25
_cell_measurement_temperature 296.2
_cell_measurement_theta_max 14.9
_cell_measurement_theta_min 14.1
_cell_volume 1504.1(10)
_computing_cell_refinement 'Rigaku/AFC Diffractometer Control'
_computing_data_collection 'Rigaku/AFC Diffractometer Control'
_computing_data_reduction teXsan
_computing_molecular_graphics 'CHARON (J. W. Lauher 1989)'
_computing_publication_material teXsan
_computing_structure_refinement teXsan
_computing_structure_solution SHELXS86
_diffrn_ambient_temperature 296.2
_diffrn_measurement_device_type 'Rigaku AFC7R'
_diffrn_measurement_method \w-2\q
_diffrn_orient_matrix_UB_11 0.04862
_diffrn_orient_matrix_UB_12 -0.01572
_diffrn_orient_matrix_UB_13 -0.02625
_diffrn_orient_matrix_UB_21 0.01448
_diffrn_orient_matrix_UB_22 0.05953
_diffrn_orient_matrix_UB_23 0.08524
_diffrn_orient_matrix_UB_31 0.00086
_diffrn_orient_matrix_UB_32 -0.11354
_diffrn_orient_matrix_UB_33 0.04833
_diffrn_radiation_detector 'scintillation counter'
_diffrn_radiation_monochromator graphite
_diffrn_radiation_source 'Rigaku rotating anode'
_diffrn_radiation_type 'Mo K\a'
_diffrn_radiation_wavelength 0.7107
_diffrn_reflns_av_R_equivalents 0.000
_diffrn_reflns_av_sigmaI/netI 0.060
_diffrn_reflns_limit_h_max 25
_diffrn_reflns_limit_h_min 0
_diffrn_reflns_limit_k_max 0
_diffrn_reflns_limit_k_min -10
_diffrn_reflns_limit_l_max 12
_diffrn_reflns_limit_l_min 0
_diffrn_reflns_number 2015
_diffrn_reflns_reduction_process 'Lp corrections applied'
_diffrn_reflns_theta_max 27.48
_diffrn_reflns_theta_min 2.63
_diffrn_standards_decay_% -1.24
_diffrn_standards_interval_count 150
_diffrn_standards_number 3
_exptl_absorpt_coefficient_mu 1.519
_exptl_absorpt_correction_type none
_exptl_crystal_colour colorless
_exptl_crystal_density_diffrn 1.948
_exptl_crystal_description needle
_exptl_crystal_F_000 880.00
_exptl_crystal_size_max 0.400
_exptl_crystal_size_mid 0.100
_exptl_crystal_size_min 0.100
_refine_diff_density_max 0.34
_refine_diff_density_min -0.31
_refine_ls_extinction_coef 0.0068(5)
_refine_ls_extinction_method 'Zachariasen(1967) type 2 gaussian isotropic'
_refine_ls_goodness_of_fit_ref 1.277
_refine_ls_hydrogen_treatment refU
_refine_ls_matrix_type full
_refine_ls_number_constraints 0
_refine_ls_number_parameters 225
_refine_ls_number_reflns 1499
_refine_ls_number_restraints 0
_refine_ls_R_factor_all 0.0288
_refine_ls_R_factor_gt 0.0288
_refine_ls_shift/su_max 0.0010
_refine_ls_shift/su_mean 0.0000
_refine_ls_structure_factor_coef F
_refine_ls_weighting_details 'w = 1/[\s^2^(Fo) + 0.00010|Fo|^2^]'
_refine_ls_weighting_scheme calc
_refine_ls_wR_factor_gt 0.0302
_refine_ls_wR_factor_ref 0.0302
_reflns_number_gt 1499
_reflns_number_total 2015
_reflns_threshold_expression >2.0sigma(I)
_cod_data_source_file ja9835741_2.cif
_cod_data_source_block C15H16AgF3O3S
_cod_depositor_comments
;
Renaming '_atom_site_refinement_flags' tag to '_atom_site_calc_attached_atom' 
tag to fit the tag values.

Antanas Vaitkus,
2015-03-29
;
_cod_original_cell_volume 1504.2(9)
_cod_database_code 4116339

loop_
_symmetry_equiv_pos_as_xyz
x,y,z
-x,-y,1/2+z
1/2-x,y,1/2+z
1/2+x,-y,z

loop_
_atom_site_label
_atom_site_type_symbol
_atom_site_fract_x
_atom_site_fract_y
_atom_site_fract_z
_atom_site_U_iso_or_equiv
_atom_site_adp_type
_atom_site_occupancy
_atom_site_calc_flag
_atom_site_calc_attached_atom
Ag(1) Ag 0.31515(2) 0.05808(5) 0.926(2) 0.0402(1) Uani 1.00 d .
S(1) S 0.16412(8) 0.1000(2) 1.069(2) 0.0365(4) Uani 1.00 d .
F(1) F 0.0516(2) -0.0241(6) 1.169(2) 0.066(1) Uani 1.00 d .
F(2) F 0.0550(2) -0.0224(6) 0.953(2) 0.077(2) Uani 1.00 d .
F(3) F 0.1114(2) -0.2097(5) 1.064(2) 0.077(2) Uani 1.00 d .
O(1) O 0.2961(2) 0.0372(6) 0.681(2) 0.048(1) Uani 1.00 d .
O(2) O 0.1965(2) 0.0730(7) 0.941(2) 0.057(2) Uani 1.00 d .
O(3) O 0.1336(3) 0.2642(7) 1.090(2) 0.065(2) Uani 1.00 d .
C(1) C 0.3522(3) 0.5700(8) 1.261(2) 0.037(2) Uani 1.00 d .
C(2) C 0.3208(3) 0.4053(7) 1.193(2) 0.035(2) Uani 1.00 d .
C(3) C 0.2958(3) 0.4596(7) 1.050(2) 0.035(2) Uani 1.00 d .
C(4) C 0.3455(3) 0.3704(7) 0.956(2) 0.034(2) Uani 1.00 d .
C(5) C 0.3910(3) 0.2733(8) 1.023(2) 0.036(2) Uani 1.00 d .
C(6) C 0.3807(3) 0.2767(8) 1.175(2) 0.037(2) Uani 1.00 d .
C(7) C 0.4402(4) 0.3471(8) 1.257(2) 0.045(2) Uani 1.00 d .
C(8) C 0.4302(3) 0.5430(7) 1.263(2) 0.039(2) Uani 1.00 d .
C(9) C 0.4569(3) 0.6418(8) 1.138(2) 0.040(2) Uani 1.00 d .
C(10) C 0.4056(3) 0.7876(7) 1.112(2) 0.034(2) Uani 1.00 d .
C(11) C 0.3913(3) 0.8113(8) 0.964(2) 0.041(2) Uani 1.00 d .
C(12) C 0.3314(3) 0.7412(7) 0.931(2) 0.042(2) Uani 1.00 d .
C(13) C 0.2958(3) 0.6621(7) 1.047(2) 0.035(2) Uani 1.00 d .
C(14) C 0.3369(3) 0.7244(7) 1.170(2) 0.032(2) Uani 1.00 d .
C(15) C 0.0924(3) -0.0466(9) 1.062(2) 0.046(2) Uani 1.00 d .
H(1) H 0.3343 0.5889 1.3493 0.080(9) Uiso 1.00 calc C(1)
H(2) H 0.2844 0.3566 1.2457 0.03(1) Uiso 1.00 calc C(2)
H(3) H 0.2502 0.4168 1.0318 0.02(1) Uiso 1.00 calc C(3)
H(4) H 0.3613 0.4348 0.8762 0.067(9) Uiso 1.00 calc C(4)
H(5) H 0.4363 0.2728 0.9877 0.127(6) Uiso 1.00 calc C(5)
H(6) H 0.3693 0.1631 1.2067 0.04(1) Uiso 1.00 calc C(6)
H(7A) H 0.4435 0.2970 1.3424 0.066(9) Uiso 1.00 calc C(7)
H(7B) H 0.4832 0.3203 1.2079 0.04(1) Uiso 1.00 calc C(7)
H(8) H 0.4503 0.5909 1.3427 0.01(1) Uiso 1.00 calc C(8)
H(9A) H 0.5018 0.6872 1.1510 0.098(8) Uiso 1.00 calc C(9)
H(9B) H 0.4594 0.5661 1.0586 0.076(9) Uiso 1.00 calc C(9)
H(10) H 0.4198 0.8935 1.1528 0.02(1) Uiso 1.00 calc C(10)
H(11) H 0.4218 0.8702 0.8982 0.04(1) Uiso 1.00 calc C(11)
H(12) H 0.3125 0.7414 0.8395 0.074(9) Uiso 1.00 calc C(12)
H(13) H 0.2499 0.7069 1.0499 0.03(1) Uiso 1.00 calc C(13)
H(14) H 0.3142 0.8142 1.2172 0.05(1) Uiso 1.00 calc C(14)

loop_
_atom_site_aniso_label
_atom_site_aniso_U_11
_atom_site_aniso_U_22
_atom_site_aniso_U_33
_atom_site_aniso_U_12
_atom_site_aniso_U_13
_atom_site_aniso_U_23
Ag(1) 0.0451(2) 0.0277(2) 0.0478(2) 0.0014(2) -0.0045(3) -0.0005(4)
S(1) 0.0313(7) 0.0374(8) 0.0407(8) -0.0024(6) 0.0021(7) 0.0039(8)
F(1) 0.048(2) 0.070(3) 0.081(3) -0.011(2) 0.023(2) 0.012(3)
F(2) 0.067(3) 0.085(3) 0.080(6) -0.028(2) -0.037(3) 0.022(3)
F(3) 0.072(3) 0.033(2) 0.125(5) -0.006(2) 0.000(3) -0.015(3)
O(1) 0.044(2) 0.061(3) 0.040(2) -0.002(2) 0.006(2) -0.001(3)
O(2) 0.045(2) 0.090(3) 0.036(4) -0.007(2) 0.001(3) 0.009(4)
O(3) 0.049(3) 0.037(3) 0.110(5) 0.002(2) 0.000(4) 0.002(3)
C(1) 0.041(4) 0.035(3) 0.036(3) 0.002(3) -0.001(3) -0.005(3)
C(2) 0.040(3) 0.022(3) 0.042(3) 0.002(2) 0.009(3) 0.007(3)
C(3) 0.031(3) 0.019(3) 0.053(4) -0.004(2) -0.012(3) 0.004(3)
C(4) 0.042(3) 0.019(3) 0.043(5) -0.007(2) -0.001(3) -0.004(3)
C(5) 0.043(4) 0.021(3) 0.043(4) -0.004(3) 0.004(3) -0.004(3)
C(6) 0.044(4) 0.018(3) 0.051(4) 0.002(2) -0.001(3) 0.005(3)
C(7) 0.058(4) 0.035(4) 0.042(4) 0.010(3) -0.013(3) 0.007(3)
C(8) 0.042(4) 0.030(3) 0.045(4) 0.006(3) -0.011(3) -0.005(3)
C(9) 0.031(3) 0.028(3) 0.060(4) 0.000(2) -0.005(3) -0.003(3)
C(10) 0.035(3) 0.018(3) 0.051(4) -0.002(2) -0.002(3) 0.000(3)
C(11) 0.043(3) 0.023(3) 0.058(5) 0.008(3) 0.006(3) 0.007(3)
C(12) 0.061(4) 0.022(3) 0.043(3) 0.003(2) -0.016(5) 0.010(5)
C(13) 0.031(3) 0.024(3) 0.051(4) 0.002(2) -0.004(3) 0.001(3)
C(14) 0.030(3) 0.023(3) 0.043(4) 0.005(2) 0.004(3) -0.005(3)
C(15) 0.042(4) 0.044(4) 0.051(4) -0.006(3) 0.000(3) 0.012(4)

loop_
_atom_type_symbol
_atom_type_description
_atom_type_scat_dispersion_real
_atom_type_scat_dispersion_imag
_atom_type_scat_source
C C 0.003 0.002
;International Tables for Crystallography
(1992, Vol. C, Tables 4.2.6.8 and 6.1.1.1)
;
H H 0.000 0.000
;International Tables for Crystallography
(1992, Vol. C, Table 6.1.1.2)
;
F F 0.017 0.010
;International Tables for Crystallography
(1992, Vol. C, Tables 4.2.6.8 and 6.1.1.1)
;
O O 0.011 0.006
;International Tables for Crystallography
(1992, Vol. C, Tables 4.2.6.8 and 6.1.1.1)
;
S S 0.125 0.123
;International Tables for Crystallography
(1992, Vol. C, Tables 4.2.6.8 and 6.1.1.1)
;
Ag Ag -0.897 1.101
;International Tables for Crystallography
(1992, Vol. C, Tables 4.2.6.8 and 6.1.1.1)
;

loop_
_geom_angle_atom_site_label_1
_geom_angle_atom_site_label_2
_geom_angle_atom_site_label_3
_geom_angle
_geom_angle_site_symmetry_1
_geom_angle_site_symmetry_2
_geom_angle_site_symmetry_3
_geom_angle_publ_flag
O(1) Ag(1) O(2) 85.0(2) 1_555 1_555 1_555 yes
O(1) Ag(1) C(4) 102.7(2) 1_555 1_555 1_555 yes
O(1) Ag(1) C(5) 121.9(2) 1_555 1_555 1_555 yes
O(1) Ag(1) C(11) 101.3(2) 1_555 1_555 1_545 yes
O(1) Ag(1) C(12) 88.7(3) 1_555 1_555 1_545 yes
O(2) Ag(1) C(4) 100.5(2) 1_555 1_555 1_555 yes
O(2) Ag(1) C(5) 123.6(2) 1_555 1_555 1_555 yes
O(2) Ag(1) C(11) 129.5(2) 1_555 1_555 1_545 yes
O(2) Ag(1) C(12) 100.1(2) 1_555 1_555 1_545 yes
C(4) Ag(1) C(5) 31.4(2) 1_555 1_555 1_555 yes
C(4) Ag(1) C(11) 125.8(2) 1_555 1_555 1_545 yes
C(4) Ag(1) C(12) 157.2(2) 1_555 1_555 1_545 yes
C(5) Ag(1) C(11) 95.5(2) 1_555 1_555 1_545 yes
C(5) Ag(1) C(12) 126.1(2) 1_555 1_555 1_545 yes
C(11) Ag(1) C(12) 31.5(2) 1_545 1_555 1_545 yes
O(1) S(1) O(2) 112.6(3) 3_555 1_555 1_555 yes
O(1) S(1) O(3) 114.9(4) 3_555 1_555 1_555 yes
O(1) S(1) C(15) 104.0(3) 3_555 1_555 1_555 yes
O(2) S(1) O(3) 116.6(4) 1_555 1_555 1_555 yes
O(2) S(1) C(15) 102.9(3) 1_555 1_555 1_555 yes
O(3) S(1) C(15) 103.6(3) 1_555 1_555 1_555 yes
Ag(1) O(1) S(1) 130.5(3) 1_555 1_555 3_554 yes
Ag(1) O(2) S(1) 120.5(4) 1_555 1_555 1_555 yes
C(2) C(1) C(8) 106.7(5) 1_555 1_555 1_555 yes
C(2) C(1) C(14) 108.4(5) 1_555 1_555 1_555 yes
C(2) C(1) H(1) 111.5(6) 1_555 1_555 1_555 no
C(8) C(1) C(14) 108.1(5) 1_555 1_555 1_555 yes
C(8) C(1) H(1) 112.1(7) 1_555 1_555 1_555 no
C(14) C(1) H(1) 110.0(6) 1_555 1_555 1_555 no
C(1) C(2) C(3) 106.8(4) 1_555 1_555 1_555 yes
C(1) C(2) C(6) 105.7(5) 1_555 1_555 1_555 yes
C(1) C(2) H(2) 112.9(9) 1_555 1_555 1_555 no
C(3) C(2) C(6) 108.0(5) 1_555 1_555 1_555 yes
C(3) C(2) H(2) 110(1) 1_555 1_555 1_555 no
C(6) C(2) H(2) 112.2(5) 1_555 1_555 1_555 no
C(2) C(3) C(4) 103.1(4) 1_555 1_555 1_555 yes
C(2) C(3) C(13) 106.7(5) 1_555 1_555 1_555 yes
C(2) C(3) H(3) 111(1) 1_555 1_555 1_555 no
C(4) C(3) C(13) 116.4(5) 1_555 1_555 1_555 yes
C(4) C(3) H(3) 109.2(9) 1_555 1_555 1_555 no
C(13) C(3) H(3) 109.7(5) 1_555 1_555 1_555 no
Ag(1) C(4) C(3) 111.1(4) 1_555 1_555 1_555 yes
Ag(1) C(4) C(5) 71.2(3) 1_555 1_555 1_555 yes
Ag(1) C(4) H(4) 117.8(7) 1_555 1_555 1_555 no
C(3) C(4) C(5) 113.0(6) 1_555 1_555 1_555 yes
C(3) C(4) H(4) 117.6(6) 1_555 1_555 1_555 no
C(5) C(4) H(4) 117.7(6) 1_555 1_555 1_555 no
Ag(1) C(5) C(4) 77.3(4) 1_555 1_555 1_555 yes
Ag(1) C(5) C(6) 108.6(4) 1_555 1_555 1_555 yes
Ag(1) C(5) H(5) 115.3(8) 1_555 1_555 1_555 no
C(4) C(5) C(6) 112.6(6) 1_555 1_555 1_555 yes
C(4) C(5) H(5) 116(1) 1_555 1_555 1_555 no
C(6) C(5) H(5) 118(1) 1_555 1_555 1_555 no
C(2) C(6) C(5) 103.2(6) 1_555 1_555 1_555 yes
C(2) C(6) C(7) 107.0(6) 1_555 1_555 1_555 yes
C(2) C(6) H(6) 111.8(6) 1_555 1_555 1_555 no
C(5) C(6) C(7) 115.4(6) 1_555 1_555 1_555 yes
C(5) C(6) H(6) 109(1) 1_555 1_555 1_555 no
C(7) C(6) H(6) 109.5(10) 1_555 1_555 1_555 no
C(6) C(7) C(8) 105.8(5) 1_555 1_555 1_555 yes
C(6) C(7) H(7A) 112.6(7) 1_555 1_555 1_555 no
C(6) C(7) H(7B) 108.5(9) 1_555 1_555 1_555 no
C(8) C(7) H(7A) 113.3(8) 1_555 1_555 1_555 no
C(8) C(7) H(7B) 109.3(6) 1_555 1_555 1_555 no
H(7A) C(7) H(7B) 107.3(8) 1_555 1_555 1_555 no
C(1) C(8) C(7) 105.1(5) 1_555 1_555 1_555 yes
C(1) C(8) C(9) 105.2(5) 1_555 1_555 1_555 yes
C(1) C(8) H(8) 111.5(7) 1_555 1_555 1_555 no
C(7) C(8) C(9) 115.1(6) 1_555 1_555 1_555 yes
C(7) C(8) H(8) 110.9(6) 1_555 1_555 1_555 no
C(9) C(8) H(8) 108.8(8) 1_555 1_555 1_555 no
C(8) C(9) C(10) 106.1(5) 1_555 1_555 1_555 yes
C(8) C(9) H(9A) 113(1) 1_555 1_555 1_555 no
C(8) C(9) H(9B) 111.0(8) 1_555 1_555 1_555 no
C(10) C(9) H(9A) 111.0(6) 1_555 1_555 1_555 no
C(10) C(9) H(9B) 109.6(7) 1_555 1_555 1_555 no
H(9A) C(9) H(9B) 105(1) 1_555 1_555 1_555 no
C(9) C(10) C(11) 112.4(5) 1_555 1_555 1_555 yes
C(9) C(10) C(14) 106.2(5) 1_555 1_555 1_555 yes
C(9) C(10) H(10) 111.4(7) 1_555 1_555 1_555 no
C(11) C(10) C(14) 103.7(5) 1_555 1_555 1_555 yes
C(11) C(10) H(10) 111(1) 1_555 1_555 1_555 no
C(14) C(10) H(10) 111.8(8) 1_555 1_555 1_555 no
Ag(1) C(11) C(10) 111.2(4) 1_565 1_555 1_555 yes
Ag(1) C(11) C(12) 74.9(3) 1_565 1_555 1_555 yes
Ag(1) C(11) H(11) 84.9(4) 1_565 1_555 1_555 no
C(10) C(11) C(12) 110.7(7) 1_555 1_555 1_555 yes
C(10) C(11) H(11) 125.3(10) 1_555 1_555 1_555 no
C(12) C(11) H(11) 124(1) 1_555 1_555 1_555 no
Ag(1) C(12) C(11) 73.6(3) 1_565 1_555 1_555 yes
Ag(1) C(12) C(13) 111.7(5) 1_565 1_555 1_555 yes
Ag(1) C(12) H(12) 85.9(3) 1_565 1_555 1_555 no
C(11) C(12) C(13) 113.7(8) 1_555 1_555 1_555 yes
C(11) C(12) H(12) 124.0(9) 1_555 1_555 1_555 no
C(13) C(12) H(12) 122.3(7) 1_555 1_555 1_555 no
C(3) C(13) C(12) 115.5(6) 1_555 1_555 1_555 yes
C(3) C(13) C(14) 107.4(5) 1_555 1_555 1_555 yes
C(3) C(13) H(13) 110.9(5) 1_555 1_555 1_555 no
C(12) C(13) C(14) 103.3(5) 1_555 1_555 1_555 yes
C(12) C(13) H(13) 108(1) 1_555 1_555 1_555 no
C(14) C(13) H(13) 110(1) 1_555 1_555 1_555 no
C(1) C(14) C(10) 107.0(5) 1_555 1_555 1_555 yes
C(1) C(14) C(13) 108.7(5) 1_555 1_555 1_555 yes
C(1) C(14) H(14) 112(1) 1_555 1_555 1_555 no
C(10) C(14) C(13) 105.3(5) 1_555 1_555 1_555 yes
C(10) C(14) H(14) 111.2(6) 1_555 1_555 1_555 no
C(13) C(14) H(14) 111.4(9) 1_555 1_555 1_555 no
S(1) C(15) F(1) 111.0(5) 1_555 1_555 1_555 yes
S(1) C(15) F(2) 112.1(5) 1_555 1_555 1_555 yes
S(1) C(15) F(3) 112.2(5) 1_555 1_555 1_555 yes
F(1) C(15) F(2) 106.8(6) 1_555 1_555 1_555 yes
F(1) C(15) F(3) 106.7(6) 1_555 1_555 1_555 yes
F(2) C(15) F(3) 107.6(6) 1_555 1_555 1_555 yes

loop_
_geom_bond_atom_site_label_1
_geom_bond_atom_site_label_2
_geom_bond_distance
_geom_bond_site_symmetry_1
_geom_bond_site_symmetry_2
_geom_bond_publ_flag
Ag(1) O(1) 2.448(5) 1_555 1_555 yes
Ag(1) O(2) 2.346(4) 1_555 1_555 yes
Ag(1) C(4) 2.509(5) 1_555 1_555 yes
Ag(1) C(5) 2.435(6) 1_555 1_555 yes
Ag(1) C(11) 2.459(6) 1_555 1_545 yes
Ag(1) C(12) 2.474(5) 1_555 1_545 yes
S(1) O(1) 1.436(5) 1_555 3_555 yes
S(1) O(2) 1.433(9) 1_555 1_555 yes
S(1) O(3) 1.421(5) 1_555 1_555 yes
S(1) C(15) 1.814(7) 1_555 1_555 yes
F(1) C(15) 1.337(9) 1_555 1_555 yes
F(2) C(15) 1.322(9) 1_555 1_555 yes
F(3) C(15) 1.318(8) 1_555 1_555 yes
C(1) C(2) 1.564(8) 1_555 1_555 yes
C(1) C(8) 1.552(9) 1_555 1_555 yes
C(1) C(14) 1.519(9) 1_555 1_555 yes
C(1) H(1) 0.95(2) 1_555 1_555 no
C(2) C(3) 1.556(9) 1_555 1_555 yes
C(2) C(6) 1.554(8) 1_555 1_555 yes
C(2) H(2) 0.96(1) 1_555 1_555 no
C(3) C(4) 1.513(9) 1_555 1_555 yes
C(3) C(13) 1.568(8) 1_555 1_555 yes
C(3) H(3) 0.975(6) 1_555 1_555 no
C(4) C(5) 1.341(9) 1_555 1_555 yes
C(4) H(4) 0.98(2) 1_555 1_555 no
C(5) C(6) 1.52(1) 1_555 1_555 yes
C(5) H(5) 0.958(9) 1_555 1_555 no
C(6) C(7) 1.527(9) 1_555 1_555 yes
C(6) H(6) 0.960(8) 1_555 1_555 no
C(7) C(8) 1.530(9) 1_555 1_555 yes
C(7) H(7A) 0.93(2) 1_555 1_555 no
C(7) H(7B) 1.00(1) 1_555 1_555 no
C(8) C(9) 1.534(9) 1_555 1_555 yes
C(8) H(8) 0.96(2) 1_555 1_555 no
C(9) C(10) 1.538(8) 1_555 1_555 yes
C(9) H(9A) 0.961(6) 1_555 1_555 no
C(9) H(9B) 0.98(2) 1_555 1_555 no
C(10) C(11) 1.494(9) 1_555 1_555 yes
C(10) C(14) 1.551(8) 1_555 1_555 yes
C(10) H(10) 0.956(9) 1_555 1_555 no
C(11) C(12) 1.339(8) 1_555 1_555 yes
C(11) H(11) 1.00(1) 1_555 1_555 no
C(12) C(13) 1.47(1) 1_555 1_555 yes
C(12) H(12) 0.98(2) 1_555 1_555 no
C(13) C(14) 1.539(9) 1_555 1_555 yes
C(13) H(13) 0.969(6) 1_555 1_555 no
C(14) H(14) 0.95(1) 1_555 1_555 no

loop_
_geom_contact_atom_site_label_1
_geom_contact_atom_site_label_2
_geom_contact_distance
_geom_contact_site_symmetry_1
_geom_contact_site_symmetry_2
_geom_contact_publ_flag
Ag(1) C(4) 2.509(5) 1_555 1_555 no

loop_
_geom_torsion_atom_site_label_1
_geom_torsion_atom_site_label_2
_geom_torsion_atom_site_label_3
_geom_torsion_atom_site_label_4
_geom_torsion
_geom_torsion_site_symmetry_1
_geom_torsion_site_symmetry_2
_geom_torsion_site_symmetry_3
_geom_torsion_site_symmetry_4
_geom_torsion_publ_flag
Ag(1) O(1) S(1) O(2) -175.0(3) 1_555 1_555 3_554 3_554 yes
Ag(1) O(1) S(1) O(3) -38.2(5) 1_555 1_555 3_554 3_554 yes
Ag(1) O(1) S(1) C(15) 74.4(4) 1_555 1_555 3_554 3_554 yes
Ag(1) O(2) S(1) O(1) -27.3(4) 1_555 1_555 1_555 3_555 yes
Ag(1) O(2) S(1) O(3) 108.7(4) 1_555 1_555 1_555 1_555 yes
Ag(1) O(2) S(1) C(15) -138.7(3) 1_555 1_555 1_555 1_555 yes
Ag(1) C(4) C(3) C(2) 80.1(4) 1_555 1_555 1_555 1_555 yes
Ag(1) C(4) C(3) C(13) -163.5(4) 1_555 1_555 1_555 1_555 yes
Ag(1) C(4) C(5) C(6) -105.1(5) 1_555 1_555 1_555 1_555 yes
Ag(1) C(5) C(4) C(3) 105.6(4) 1_555 1_555 1_555 1_555 yes
Ag(1) C(5) C(6) C(2) -86.6(5) 1_555 1_555 1_555 1_555 yes
Ag(1) C(5) C(6) C(7) 157.0(4) 1_555 1_555 1_555 1_555 yes
S(1) O(2) Ag(1) O(1) -176.0(4) 1_555 1_555 1_555 1_555 yes
S(1) O(2) Ag(1) C(4) -74.0(4) 1_555 1_555 1_555 1_555 yes
S(1) O(2) Ag(1) C(5) -50.7(5) 1_555 1_555 1_555 1_555 yes
S(1) O(2) Ag(1) C(11) 83.5(4) 1_555 1_555 1_555 1_545 yes
S(1) O(2) Ag(1) C(12) 96.3(4) 1_555 1_555 1_555 1_545 yes
F(1) C(15) S(1) O(1) 69.5(5) 1_555 1_555 1_555 3_555 yes
F(1) C(15) S(1) O(2) -172.9(5) 1_555 1_555 1_555 1_555 yes
F(1) C(15) S(1) O(3) -51.0(6) 1_555 1_555 1_555 1_555 yes
F(2) C(15) S(1) O(1) -171.1(5) 1_555 1_555 1_555 3_555 yes
F(2) C(15) S(1) O(2) -53.5(6) 1_555 1_555 1_555 1_555 yes
F(2) C(15) S(1) O(3) 68.4(7) 1_555 1_555 1_555 1_555 yes
F(3) C(15) S(1) O(1) -49.8(6) 1_555 1_555 1_555 3_555 yes
F(3) C(15) S(1) O(2) 67.8(6) 1_555 1_555 1_555 1_555 yes
F(3) C(15) S(1) O(3) -170.3(6) 1_555 1_555 1_555 1_555 yes
O(1) Ag(1) C(4) C(3) 119.9(4) 1_555 1_555 1_555 1_555 yes
O(1) Ag(1) C(4) C(5) -132.0(4) 1_555 1_555 1_555 1_555 yes
O(1) Ag(1) C(5) C(4) 58.6(4) 1_555 1_555 1_555 1_555 yes
O(1) Ag(1) C(5) C(6) 168.5(4) 1_555 1_555 1_555 1_555 yes
O(2) Ag(1) C(4) C(3) 32.7(5) 1_555 1_555 1_555 1_555 yes
O(2) Ag(1) C(4) C(5) 140.8(4) 1_555 1_555 1_555 1_555 yes
O(2) Ag(1) C(5) C(4) -48.2(5) 1_555 1_555 1_555 1_555 yes
O(2) Ag(1) C(5) C(6) 61.7(5) 1_555 1_555 1_555 1_555 yes
C(1) C(2) C(3) C(4) 109.3(5) 1_555 1_555 1_555 1_555 yes
C(1) C(2) C(3) C(13) -13.8(6) 1_555 1_555 1_555 1_555 yes
C(1) C(2) C(6) C(5) -109.9(6) 1_555 1_555 1_555 1_555 yes
C(1) C(2) C(6) C(7) 12.4(7) 1_555 1_555 1_555 1_555 yes
C(1) C(8) C(7) C(6) 31.7(7) 1_555 1_555 1_555 1_555 yes
C(1) C(8) C(9) C(10) 27.2(6) 1_555 1_555 1_555 1_555 yes
C(1) C(14) C(10) C(9) 14.5(7) 1_555 1_555 1_555 1_555 yes
C(1) C(14) C(10) C(11) 133.1(5) 1_555 1_555 1_555 1_555 yes
C(1) C(14) C(13) C(3) -9.0(6) 1_555 1_555 1_555 1_555 yes
C(1) C(14) C(13) C(12) -131.6(5) 1_555 1_555 1_555 1_555 yes
C(2) C(1) C(8) C(7) -23.9(7) 1_555 1_555 1_555 1_555 yes
C(2) C(1) C(8) C(9) 98.0(6) 1_555 1_555 1_555 1_555 yes
C(2) C(1) C(14) C(10) -112.9(5) 1_555 1_555 1_555 1_555 yes
C(2) C(1) C(14) C(13) 0.4(7) 1_555 1_555 1_555 1_555 yes
C(2) C(3) C(4) C(5) 2.3(6) 1_555 1_555 1_555 1_555 yes
C(2) C(3) C(13) C(12) 128.8(6) 1_555 1_555 1_555 1_555 yes
C(2) C(3) C(13) C(14) 14.1(6) 1_555 1_555 1_555 1_555 yes
C(2) C(6) C(5) C(4) -2.9(7) 1_555 1_555 1_555 1_555 yes
C(2) C(6) C(7) C(8) -27.5(7) 1_555 1_555 1_555 1_555 yes
C(3) C(2) C(1) C(8) -107.7(5) 1_555 1_555 1_555 1_555 yes
C(3) C(2) C(1) C(14) 8.4(6) 1_555 1_555 1_555 1_555 yes
C(3) C(2) C(6) C(5) 4.2(6) 1_555 1_555 1_555 1_555 yes
C(3) C(2) C(6) C(7) 126.4(6) 1_555 1_555 1_555 1_555 yes
C(3) C(4) Ag(1) C(5) -108.1(6) 1_555 1_555 1_555 1_555 yes
C(3) C(4) Ag(1) C(11) -125.9(4) 1_555 1_555 1_555 1_545 yes
C(3) C(4) Ag(1) C(12) -121.7(8) 1_555 1_555 1_555 1_545 yes
C(3) C(4) C(5) C(6) 0.4(7) 1_555 1_555 1_555 1_555 yes
C(3) C(13) C(12) C(11) -106.0(6) 1_555 1_555 1_555 1_555 yes
C(3) C(13) C(14) C(10) 105.4(5) 1_555 1_555 1_555 1_555 yes
C(4) Ag(1) C(5) C(6) 109.9(6) 1_555 1_555 1_555 1_555 yes
C(4) C(3) C(2) C(6) -4.0(6) 1_555 1_555 1_555 1_555 yes
C(4) C(3) C(13) C(12) 14.4(8) 1_555 1_555 1_555 1_555 yes
C(4) C(3) C(13) C(14) -100.2(6) 1_555 1_555 1_555 1_555 yes
C(4) C(5) Ag(1) C(11) 165.6(4) 1_555 1_555 1_555 1_545 yes
C(4) C(5) Ag(1) C(12) 173.5(5) 1_555 1_555 1_555 1_545 yes
C(4) C(5) C(6) C(7) -119.3(6) 1_555 1_555 1_555 1_555 yes
C(5) C(4) Ag(1) C(11) -17.8(5) 1_555 1_555 1_555 1_545 yes
C(5) C(4) Ag(1) C(12) -13.6(10) 1_555 1_555 1_555 1_545 yes
C(5) C(4) C(3) C(13) 118.7(6) 1_555 1_555 1_555 1_555 yes
C(5) C(6) C(7) C(8) 86.7(7) 1_555 1_555 1_555 1_555 yes
C(6) C(2) C(1) C(8) 7.1(7) 1_555 1_555 1_555 1_555 yes
C(6) C(2) C(1) C(14) 123.3(6) 1_555 1_555 1_555 1_555 yes
C(6) C(2) C(3) C(13) -127.1(5) 1_555 1_555 1_555 1_555 yes
C(6) C(5) Ag(1) C(11) -84.6(4) 1_555 1_555 1_555 1_545 yes
C(6) C(5) Ag(1) C(12) -76.6(6) 1_555 1_555 1_555 1_545 yes
C(6) C(7) C(8) C(9) -83.5(7) 1_555 1_555 1_555 1_555 yes
C(7) C(8) C(1) C(14) -140.2(5) 1_555 1_555 1_555 1_555 yes
C(7) C(8) C(9) C(10) 142.4(6) 1_555 1_555 1_555 1_555 yes
C(8) C(1) C(14) C(10) 2.3(7) 1_555 1_555 1_555 1_555 yes
C(8) C(1) C(14) C(13) 115.6(5) 1_555 1_555 1_555 1_555 yes
C(8) C(9) C(10) C(11) -138.7(5) 1_555 1_555 1_555 1_555 yes
C(8) C(9) C(10) C(14) -26.0(6) 1_555 1_555 1_555 1_555 yes
C(9) C(8) C(1) C(14) -18.3(7) 1_555 1_555 1_555 1_555 yes
C(9) C(10) C(11) C(12) 102.6(6) 1_555 1_555 1_555 1_555 yes
C(9) C(10) C(14) C(13) -101.0(5) 1_555 1_555 1_555 1_555 yes
C(10) C(11) Ag(1) C(12) -106.7(7) 1_555 1_555 1_565 1_555 yes
C(10) C(11) C(12) C(13) 0.5(7) 1_555 1_555 1_555 1_555 yes
C(10) C(14) C(13) C(12) -17.2(6) 1_555 1_555 1_555 1_555 yes
C(11) Ag(1) C(12) C(13) 109.5(8) 1_555 1_565 1_555 1_555 yes
C(11) C(10) C(14) C(13) 17.5(6) 1_555 1_555 1_555 1_555 yes
C(11) C(12) C(13) C(14) 10.9(7) 1_555 1_555 1_555 1_555 yes
C(12) C(11) C(10) C(14) -11.6(7) 1_555 1_555 1_555 1_555 yes
